data_4302426
loop_
_publ_author_name
'Omar Green'
'Bhavesh A. Gandhi'
'Judith N. Burstyn'

_publ_contact_author_address
;University of Wisconsin-Madison
Department of Chemistry
1101 University Ave
Madison, WI 53706
;
_publ_contact_author_email burstyn@chem.wisc.edu
_publ_contact_author_fax 608-262-6143
_publ_contact_author_name 'Judith N. Burstyn'
_publ_contact_author_phone 608-262-0328
_publ_section_title
;
Photophysical Characteristics and Reactivity of
Bis(2,9-di-tert-butyl-1,10-phenanthroline)copper(I)
;
_journal_name_full 'Inorganic Chemistry'
_journal_page_first 5704
_journal_page_last 5714
_journal_paper_doi 10.1021/ic802361q
_journal_volume 48
_journal_year 2009
_chemical_formula_sum 'C21 H24 Cu F6 N2 O Sb'
_chemical_formula_weight 619.71
_chemical_name_systematic
; 
 ? 
;
_space_group_IT_number 2
_symmetry_cell_setting triclinic
_symmetry_space_group_name_Hall '-P 1'
_symmetry_space_group_name_H-M 'P -1'
_atom_sites_solution_hydrogens geom
_atom_sites_solution_primary direct
_atom_sites_solution_secondary difmap
_audit_creation_method SHELXL-97
_audit_update_record
;
2008-12-09 # Formatted by publCIF
;
_cell_angle_alpha 86.27(3)
_cell_angle_beta 89.99(3)
_cell_angle_gamma 87.28(3)
_cell_formula_units_Z 2
_cell_length_a 8.5962(17)
_cell_length_b 9.2586(19)
_cell_length_c 14.747(3)
_cell_measurement_reflns_used 999
_cell_measurement_temperature 100(2)
_cell_measurement_theta_max 26.38
_cell_measurement_theta_min 1.38
_cell_volume 1169.9(4)
_computing_cell_refinement 'Bruker SMART'
_computing_data_collection 'Bruker SMART'
_computing_data_reduction 'Bruker SAINT'
_computing_molecular_graphics 'Bruker SHELXTL'
_computing_publication_material 'Bruker SHELXTL'
_computing_structure_refinement 'SHELXL-97 (Sheldrick, 1997)'
_computing_structure_solution 'SHELXS-97 (Sheldrick, 1990)'
_diffrn_ambient_temperature 100(2)
_diffrn_measured_fraction_theta_full 0.982
_diffrn_measured_fraction_theta_max 0.982
_diffrn_measurement_device_type 'fine-focus sealed tube'
_diffrn_measurement_method 'phi and omega scans'
_diffrn_radiation_monochromator graphite
_diffrn_radiation_source 'fine-focus sealed tube'
_diffrn_radiation_type MoK\a
_diffrn_radiation_wavelength 0.71073
_diffrn_reflns_av_R_equivalents 0.0369
_diffrn_reflns_av_sigmaI/netI 0.0819
_diffrn_reflns_limit_h_max 10
_diffrn_reflns_limit_h_min -10
_diffrn_reflns_limit_k_max 11
_diffrn_reflns_limit_k_min -11
_diffrn_reflns_limit_l_max 18
_diffrn_reflns_limit_l_min -18
_diffrn_reflns_number 24602
_diffrn_reflns_theta_full 26.38
_diffrn_reflns_theta_max 26.38
_diffrn_reflns_theta_min 1.38
_diffrn_standards_interval_time <1
_diffrn_standards_number 0
_exptl_absorpt_coefficient_mu 2.126
_exptl_absorpt_correction_T_max 0.8155
_exptl_absorpt_correction_T_min 0.6758
_exptl_absorpt_correction_type multi-scan
_exptl_absorpt_process_details '(TWINABS V.2.05, Bruker AXS(2004))'
_exptl_crystal_colour White
_exptl_crystal_density_diffrn 1.759
_exptl_crystal_density_method 'not measured'
_exptl_crystal_description Plate
_exptl_crystal_F_000 612
_exptl_crystal_size_max 0.20
_exptl_crystal_size_mid 0.20
_exptl_crystal_size_min 0.10
_refine_diff_density_max 1.191
_refine_diff_density_min -0.604
_refine_diff_density_rms 0.130
_refine_ls_extinction_method none
_refine_ls_goodness_of_fit_ref 0.976
_refine_ls_hydrogen_treatment constr
_refine_ls_matrix_type full
_refine_ls_number_parameters 296
_refine_ls_number_reflns 16407
_refine_ls_number_restraints 0
_refine_ls_restrained_S_all 0.976
_refine_ls_R_factor_all 0.0544
_refine_ls_R_factor_gt 0.0379
_refine_ls_shift/su_max 0.001
_refine_ls_shift/su_mean 0.000
_refine_ls_structure_factor_coef Fsqd
_refine_ls_weighting_details 'calc w=1/[\s^2^(Fo^2^)+(0.0435P)^2^+0.0000P] where P=(Fo^2^+2Fc^2^)/3'
_refine_ls_weighting_scheme calc
_refine_ls_wR_factor_gt 0.0884
_refine_ls_wR_factor_ref 0.0924
_reflns_number_gt 13138
_reflns_number_total 16407
_reflns_threshold_expression >2sigma(I)
_cod_data_source_file ic802361q_si_001.cif
_cod_data_source_block dtbpCuCOSbF6
_cod_depositor_comments
;
The following automatic conversions were performed:
'_symmetry_cell_setting' value 'Triclinic' changed to 'triclinic'
according to '/home/saulius/struct/CIF-dictionaries/cif_core.dic'
dictionary named 'cif_core.dic' version 2.4.1 from
2010-06-29.

'_exptl_absorpt_correction_type' value 'Multi-scan' changed
to 'multi-scan' according to
'/home/saulius/struct/CIF-dictionaries/cif_core.dic' dictionary named
'cif_core.dic' version 2.4.1 from 2010-06-29.

Automatic conversion script
Id: cif_fix_enum 1527 2010-12-29 10:47:43Z saulius 
;
_cod_database_code 4302426

loop_
_symmetry_equiv_pos_as_xyz
'x, y, z'
'-x, -y, -z'

loop_
_atom_site_label
_atom_site_type_symbol
_atom_site_fract_x
_atom_site_fract_y
_atom_site_fract_z
_atom_site_U_iso_or_equiv
_atom_site_adp_type
_atom_site_occupancy
_atom_site_symmetry_multiplicity
_atom_site_calc_flag
_atom_site_refinement_flags
_atom_site_disorder_assembly
_atom_site_disorder_group
Sb Sb 0.28904(2) 0.847815(19) 0.247282(13) 0.01689(6) Uani 1 1 d . . .
Cu Cu 0.26094(4) 0.30941(3) 0.24917(2) 0.01963(9) Uani 1 1 d . . .
F1 F 0.3568(3) 0.7921(2) 0.36490(13) 0.0574(7) Uani 1 1 d . . .
F2 F 0.0918(2) 0.8922(2) 0.29553(16) 0.0512(6) Uani 1 1 d . . .
F3 F 0.2156(3) 0.9105(2) 0.13257(13) 0.0638(8) Uani 1 1 d . . .
F4 F 0.4847(2) 0.8055(2) 0.20191(18) 0.0725(8) Uani 1 1 d . . .
F5 F 0.34679(17) 1.03841(15) 0.26401(12) 0.0258(4) Uani 1 1 d . . .
F6 F 0.23207(19) 0.65841(16) 0.23053(13) 0.0357(5) Uani 1 1 d . . .
O O 0.5660(2) 0.4419(2) 0.24462(17) 0.0414(6) Uani 1 1 d . . .
N1 N 0.1001(3) 0.2566(3) 0.34645(15) 0.0160(6) Uani 1 1 d . . .
N2 N 0.0993(3) 0.2536(3) 0.15870(15) 0.0162(6) Uani 1 1 d . . .
C1 C 0.1037(4) 0.2571(3) 0.43815(19) 0.0171(7) Uani 1 1 d . . .
C2 C -0.0198(4) 0.2033(4) 0.4901(2) 0.0225(8) Uani 1 1 d . . .
H2 H -0.0161 0.2038 0.5545 0.027 Uiso 1 1 calc R . .
C3 C -0.1458(4) 0.1502(4) 0.4488(2) 0.0225(8) Uani 1 1 d . . .
H3 H -0.2294 0.1153 0.4848 0.027 Uiso 1 1 calc R . .
C4 C -0.1528(4) 0.1467(4) 0.35423(19) 0.0187(8) Uani 1 1 d . . .
C5 C -0.2786(3) 0.0873(3) 0.3071(2) 0.0201(7) Uani 1 1 d . . .
H5 H -0.3638 0.0502 0.3408 0.024 Uiso 1 1 calc R . .
C6 C -0.2780(3) 0.0832(3) 0.2169(2) 0.0194(7) Uani 1 1 d . . .
H6 H -0.3618 0.0420 0.1873 0.023 Uiso 1 1 calc R . .
C7 C -0.1516(3) 0.1407(3) 0.1636(2) 0.0176(7) Uani 1 1 d . . .
C8 C -0.1466(4) 0.1379(3) 0.0689(2) 0.0187(7) Uani 1 1 d . . .
H8 H -0.2293 0.0985 0.0372 0.022 Uiso 1 1 calc R . .
C9 C -0.0226(4) 0.1919(3) 0.0219(2) 0.0201(7) Uani 1 1 d . . .
H9 H -0.0199 0.1898 -0.0424 0.024 Uiso 1 1 calc R . .
C10 C 0.1009(4) 0.2502(3) 0.06752(19) 0.0170(7) Uani 1 1 d . . .
C11 C -0.0251(3) 0.1995(3) 0.20701(19) 0.0156(6) Uani 1 1 d . . .
C12 C -0.0247(3) 0.2025(3) 0.30451(19) 0.0158(6) Uani 1 1 d . . .
C13 C 0.2457(4) 0.3179(4) 0.4832(2) 0.0235(8) Uani 1 1 d . . .
C14 C 0.2277(4) 0.3168(4) 0.5872(2) 0.0332(9) Uani 1 1 d . . .
H14A H 0.1347 0.3759 0.6020 0.050 Uiso 1 1 calc R . .
H14B H 0.3198 0.3566 0.6135 0.050 Uiso 1 1 calc R . .
H14C H 0.2171 0.2170 0.6122 0.050 Uiso 1 1 calc R . .
C15 C 0.2642(4) 0.4757(3) 0.4470(2) 0.0265(8) Uani 1 1 d . . .
H15A H 0.2701 0.4803 0.3805 0.040 Uiso 1 1 calc R . .
H15B H 0.3599 0.5115 0.4717 0.040 Uiso 1 1 calc R . .
H15C H 0.1745 0.5359 0.4656 0.040 Uiso 1 1 calc R . .
C16 C 0.3929(4) 0.2217(4) 0.4631(2) 0.0241(8) Uani 1 1 d . . .
H16A H 0.3813 0.1236 0.4907 0.036 Uiso 1 1 calc R . .
H16B H 0.4847 0.2630 0.4888 0.036 Uiso 1 1 calc R . .
H16C H 0.4055 0.2178 0.3973 0.036 Uiso 1 1 calc R . .
C17 C 0.2390(4) 0.3117(4) 0.0143(2) 0.0225(8) Uani 1 1 d . . .
C18 C 0.3879(4) 0.2198(4) 0.0389(2) 0.0252(8) Uani 1 1 d . . .
H18A H 0.4054 0.2175 0.1046 0.038 Uiso 1 1 calc R . .
H18B H 0.4766 0.2622 0.0071 0.038 Uiso 1 1 calc R . .
H18C H 0.3767 0.1209 0.0206 0.038 Uiso 1 1 calc R . .
C19 C 0.2548(4) 0.4700(4) 0.0357(2) 0.0246(8) Uani 1 1 d . . .
H19A H 0.1622 0.5277 0.0138 0.037 Uiso 1 1 calc R . .
H19B H 0.3475 0.5076 0.0055 0.037 Uiso 1 1 calc R . .
H19C H 0.2649 0.4760 0.1016 0.037 Uiso 1 1 calc R . .
C20 C 0.2157(4) 0.3085(4) -0.0885(2) 0.0300(9) Uani 1 1 d . . .
H20A H 0.2071 0.2081 -0.1045 0.045 Uiso 1 1 calc R . .
H20B H 0.3048 0.3504 -0.1202 0.045 Uiso 1 1 calc R . .
H20C H 0.1202 0.3650 -0.1067 0.045 Uiso 1 1 calc R . .
C21 C 0.4491(3) 0.3904(3) 0.2456(2) 0.0262(7) Uani 1 1 d . . .

loop_
_atom_site_aniso_label
_atom_site_aniso_U_11
_atom_site_aniso_U_22
_atom_site_aniso_U_33
_atom_site_aniso_U_23
_atom_site_aniso_U_13
_atom_site_aniso_U_12
Sb 0.01734(10) 0.01710(9) 0.01629(11) -0.00099(8) -0.00051(8) -0.00167(7)
Cu 0.01549(18) 0.02128(18) 0.0223(2) -0.00007(17) 0.00041(16) -0.00471(14)
F1 0.0899(19) 0.0469(14) 0.0344(13) 0.0083(10) -0.0298(12) -0.0090(13)
F2 0.0297(11) 0.0318(11) 0.0910(17) 0.0020(11) 0.0255(12) 0.0031(9)
F3 0.117(2) 0.0482(15) 0.0274(13) 0.0099(10) -0.0318(13) -0.0334(15)
F4 0.0396(13) 0.0440(13) 0.137(2) -0.0295(15) 0.0507(15) -0.0061(10)
F5 0.0239(9) 0.0167(8) 0.0373(11) -0.0040(8) -0.0042(9) -0.0030(7)
F6 0.0450(11) 0.0191(8) 0.0439(14) -0.0062(9) -0.0018(10) -0.0062(8)
O 0.0255(12) 0.0397(13) 0.0596(18) 0.0021(13) -0.0016(13) -0.0157(10)
N1 0.0132(15) 0.0172(16) 0.0174(14) -0.0010(10) -0.0013(10) 0.0018(12)
N2 0.0159(15) 0.0155(16) 0.0170(14) 0.0000(10) 0.0027(10) -0.0009(12)
C1 0.0173(19) 0.0162(18) 0.0177(17) -0.0028(13) -0.0006(13) 0.0038(15)
C2 0.029(2) 0.025(2) 0.0128(17) -0.0004(13) 0.0027(14) 0.0032(16)
C3 0.0192(19) 0.025(2) 0.0230(19) 0.0020(14) 0.0078(14) 0.0005(15)
C4 0.0153(19) 0.023(2) 0.0176(17) -0.0020(13) 0.0033(13) 0.0007(15)
C5 0.0142(16) 0.0212(17) 0.0249(18) 0.0008(13) 0.0044(13) -0.0040(13)
C6 0.0126(14) 0.0202(15) 0.0256(18) -0.0026(13) -0.0023(13) -0.0004(12)
C7 0.0161(18) 0.0142(18) 0.0218(17) 0.0003(12) -0.0006(13) 0.0032(14)
C8 0.0181(19) 0.0148(18) 0.0233(18) -0.0017(13) -0.0055(13) -0.0014(15)
C9 0.0244(19) 0.0217(18) 0.0137(17) 0.0001(12) -0.0015(13) 0.0016(15)
C10 0.0181(19) 0.0139(18) 0.0182(17) 0.0019(12) 0.0013(13) 0.0037(14)
C11 0.0156(15) 0.0133(14) 0.0177(16) 0.0008(12) 0.0028(12) -0.0013(12)
C12 0.0139(15) 0.0154(15) 0.0177(17) 0.0001(12) 0.0010(12) 0.0011(12)
C13 0.024(2) 0.023(2) 0.0238(19) -0.0060(14) -0.0042(14) 0.0032(16)
C14 0.034(2) 0.041(3) 0.025(2) -0.0092(16) -0.0055(16) -0.0004(19)
C15 0.027(2) 0.0197(19) 0.033(2) -0.0086(15) -0.0064(15) -0.0021(16)
C16 0.0215(19) 0.024(2) 0.0267(19) -0.0017(14) -0.0056(14) 0.0014(16)
C17 0.0193(19) 0.024(2) 0.0243(19) 0.0018(14) 0.0049(14) -0.0037(16)
C18 0.0225(19) 0.025(2) 0.028(2) -0.0007(14) 0.0089(14) -0.0049(16)
C19 0.0200(19) 0.024(2) 0.0288(19) 0.0057(14) 0.0077(14) -0.0014(16)
C20 0.029(2) 0.038(2) 0.0221(19) 0.0036(15) 0.0086(15) -0.0026(18)
C21 0.0294(17) 0.0221(15) 0.0264(19) 0.0035(15) -0.0008(15) -0.0028(13)

loop_
_atom_type_symbol
_atom_type_description
_atom_type_scat_dispersion_real
_atom_type_scat_dispersion_imag
_atom_type_scat_source
C C 0.0033 0.0016 'International Tables Vol C Tables 4.2.6.8 and 6.1.1.4'
H H 0.0000 0.0000 'International Tables Vol C Tables 4.2.6.8 and 6.1.1.4'
Cu Cu 0.3201 1.2651 'International Tables Vol C Tables 4.2.6.8 and 6.1.1.4'
F F 0.0171 0.0103 'International Tables Vol C Tables 4.2.6.8 and 6.1.1.4'
N N 0.0061 0.0033 'International Tables Vol C Tables 4.2.6.8 and 6.1.1.4'
O O 0.0106 0.0060 'International Tables Vol C Tables 4.2.6.8 and 6.1.1.4'
Sb Sb -0.5866 1.5461 'International Tables Vol C Tables 4.2.6.8 and 6.1.1.4'

loop_
_geom_angle_atom_site_label_1
_geom_angle_atom_site_label_2
_geom_angle_atom_site_label_3
_geom_angle
_geom_angle_site_symmetry_1
_geom_angle_site_symmetry_3
_geom_angle_publ_flag
F4 Sb F3 91.38(12) . . ?
F4 Sb F1 90.86(12) . . ?
F3 Sb F1 177.17(11) . . ?
F4 Sb F6 90.32(9) . . ?
F3 Sb F6 91.12(9) . . ?
F1 Sb F6 90.60(9) . . ?
F4 Sb F2 178.85(11) . . ?
F3 Sb F2 89.52(11) . . ?
F1 Sb F2 88.21(11) . . ?
F6 Sb F2 90.37(8) . . ?
F4 Sb F5 89.56(8) . . ?
F3 Sb F5 88.86(9) . . ?
F1 Sb F5 89.43(9) . . ?
F6 Sb F5 179.88(9) . . ?
F2 Sb F5 89.75(8) . . ?
C21 Cu N2 137.42(13) . . ?
C21 Cu N1 136.57(13) . . ?
N2 Cu N1 85.59(9) . . ?
C1 N1 C12 119.7(2) . . ?
C1 N1 Cu 132.01(19) . . ?
C12 N1 Cu 108.12(18) . . ?
C10 N2 C11 119.4(2) . . ?
C10 N2 Cu 132.24(19) . . ?
C11 N2 Cu 108.12(18) . . ?
N1 C1 C2 120.3(3) . . ?
N1 C1 C13 118.4(3) . . ?
C2 C1 C13 121.3(3) . . ?
C3 C2 C1 120.5(3) . . ?
C3 C2 H2 119.7 . . ?
C1 C2 H2 119.7 . . ?
C2 C3 C4 120.8(3) . . ?
C2 C3 H3 119.6 . . ?
C4 C3 H3 119.6 . . ?
C3 C4 C12 116.6(3) . . ?
C3 C4 C5 123.5(3) . . ?
C12 C4 C5 119.9(3) . . ?
C6 C5 C4 121.2(3) . . ?
C6 C5 H5 119.4 . . ?
C4 C5 H5 119.4 . . ?
C5 C6 C7 120.8(3) . . ?
C5 C6 H6 119.6 . . ?
C7 C6 H6 119.6 . . ?
C8 C7 C11 117.5(3) . . ?
C8 C7 C6 122.4(3) . . ?
C11 C7 C6 120.0(3) . . ?
C9 C8 C7 119.9(3) . . ?
C9 C8 H8 120.0 . . ?
C7 C8 H8 120.0 . . ?
C8 C9 C10 120.8(3) . . ?
C8 C9 H9 119.6 . . ?
C10 C9 H9 119.6 . . ?
N2 C10 C9 120.4(3) . . ?
N2 C10 C17 119.0(3) . . ?
C9 C10 C17 120.5(3) . . ?
N2 C11 C7 121.9(3) . . ?
N2 C11 C12 118.8(3) . . ?
C7 C11 C12 119.3(3) . . ?
N1 C12 C4 122.1(3) . . ?
N1 C12 C11 119.1(3) . . ?
C4 C12 C11 118.8(3) . . ?
C1 C13 C15 109.7(3) . . ?
C1 C13 C14 111.7(3) . . ?
C15 C13 C14 107.8(3) . . ?
C1 C13 C16 109.1(3) . . ?
C15 C13 C16 111.1(3) . . ?
C14 C13 C16 107.6(2) . . ?
C13 C14 H14A 109.5 . . ?
C13 C14 H14B 109.5 . . ?
H14A C14 H14B 109.5 . . ?
C13 C14 H14C 109.5 . . ?
H14A C14 H14C 109.5 . . ?
H14B C14 H14C 109.5 . . ?
C13 C15 H15A 109.5 . . ?
C13 C15 H15B 109.5 . . ?
H15A C15 H15B 109.5 . . ?
C13 C15 H15C 109.5 . . ?
H15A C15 H15C 109.5 . . ?
H15B C15 H15C 109.5 . . ?
C13 C16 H16A 109.5 . . ?
C13 C16 H16B 109.5 . . ?
H16A C16 H16B 109.5 . . ?
C13 C16 H16C 109.5 . . ?
H16A C16 H16C 109.5 . . ?
H16B C16 H16C 109.5 . . ?
C19 C17 C20 107.6(2) . . ?
C19 C17 C18 111.4(3) . . ?
C20 C17 C18 107.1(3) . . ?
C19 C17 C10 109.1(3) . . ?
C20 C17 C10 111.8(3) . . ?
C18 C17 C10 109.7(3) . . ?
C17 C18 H18A 109.5 . . ?
C17 C18 H18B 109.5 . . ?
H18A C18 H18B 109.5 . . ?
C17 C18 H18C 109.5 . . ?
H18A C18 H18C 109.5 . . ?
H18B C18 H18C 109.5 . . ?
C17 C19 H19A 109.5 . . ?
C17 C19 H19B 109.5 . . ?
H19A C19 H19B 109.5 . . ?
C17 C19 H19C 109.5 . . ?
H19A C19 H19C 109.5 . . ?
H19B C19 H19C 109.5 . . ?
C17 C20 H20A 109.5 . . ?
C17 C20 H20B 109.5 . . ?
H20A C20 H20B 109.5 . . ?
C17 C20 H20C 109.5 . . ?
H20A C20 H20C 109.5 . . ?
H20B C20 H20C 109.5 . . ?
O C21 Cu 178.9(3) . . ?

loop_
_geom_bond_atom_site_label_1
_geom_bond_atom_site_label_2
_geom_bond_distance
_geom_bond_site_symmetry_2
_geom_bond_publ_flag
Sb F4 1.8444(19) . ?
Sb F3 1.853(2) . ?
Sb F1 1.8626(19) . ?
Sb F6 1.8746(16) . ?
Sb F2 1.8768(18) . ?
Sb F5 1.8871(15) . ?
Cu C21 1.814(3) . ?
Cu N2 2.034(3) . ?
Cu N1 2.045(2) . ?
O C21 1.132(3) . ?
N1 C1 1.353(3) . ?
N1 C12 1.369(4) . ?
N2 C10 1.347(3) . ?
N2 C11 1.381(4) . ?
C1 C2 1.400(4) . ?
C1 C13 1.537(5) . ?
C2 C3 1.370(4) . ?
C2 H2 0.9500 . ?
C3 C4 1.399(4) . ?
C3 H3 0.9500 . ?
C4 C12 1.422(4) . ?
C4 C5 1.436(4) . ?
C5 C6 1.333(4) . ?
C5 H5 0.9500 . ?
C6 C7 1.443(4) . ?
C6 H6 0.9500 . ?
C7 C8 1.400(4) . ?
C7 C11 1.410(4) . ?
C8 C9 1.368(4) . ?
C8 H8 0.9500 . ?
C9 C10 1.405(4) . ?
C9 H9 0.9500 . ?
C10 C17 1.534(4) . ?
C11 C12 1.440(4) . ?
C13 C15 1.538(5) . ?
C13 C14 1.541(4) . ?
C13 C16 1.552(4) . ?
C14 H14A 0.9800 . ?
C14 H14B 0.9800 . ?
C14 H14C 0.9800 . ?
C15 H15A 0.9800 . ?
C15 H15B 0.9800 . ?
C15 H15C 0.9800 . ?
C16 H16A 0.9800 . ?
C16 H16B 0.9800 . ?
C16 H16C 0.9800 . ?
C17 C19 1.532(5) . ?
C17 C20 1.532(4) . ?
C17 C18 1.533(4) . ?
C18 H18A 0.9800 . ?
C18 H18B 0.9800 . ?
C18 H18C 0.9800 . ?
C19 H19A 0.9800 . ?
C19 H19B 0.9800 . ?
C19 H19C 0.9800 . ?
C20 H20A 0.9800 . ?
C20 H20B 0.9800 . ?
C20 H20C 0.9800 . ?

loop_
_geom_torsion_atom_site_label_1
_geom_torsion_atom_site_label_2
_geom_torsion_atom_site_label_3
_geom_torsion_atom_site_label_4
_geom_torsion
_geom_torsion_site_symmetry_1
_geom_torsion_site_symmetry_2
_geom_torsion_site_symmetry_3
_geom_torsion_site_symmetry_4
_geom_torsion_publ_flag
C21 Cu N1 C1 -7.9(3) . . . . ?
N2 Cu N1 C1 179.0(3) . . . . ?
C21 Cu N1 C12 177.38(19) . . . . ?
N2 Cu N1 C12 4.29(17) . . . . ?
C21 Cu N2 C10 8.3(3) . . . . ?
N1 Cu N2 C10 -178.8(3) . . . . ?
C21 Cu N2 C11 -177.79(19) . . . . ?
N1 Cu N2 C11 -4.82(17) . . . . ?
C12 N1 C1 C2 -0.4(4) . . . . ?
Cu N1 C1 C2 -174.5(2) . . . . ?
C12 N1 C1 C13 179.7(3) . . . . ?
Cu N1 C1 C13 5.5(4) . . . . ?
N1 C1 C2 C3 -0.2(5) . . . . ?
C13 C1 C2 C3 179.7(3) . . . . ?
C1 C2 C3 C4 0.9(5) . . . . ?
C2 C3 C4 C12 -0.9(4) . . . . ?
C2 C3 C4 C5 177.5(3) . . . . ?
C3 C4 C5 C6 -178.3(3) . . . . ?
C12 C4 C5 C6 0.0(5) . . . . ?
C4 C5 C6 C7 -1.0(5) . . . . ?
C5 C6 C7 C8 179.8(3) . . . . ?
C5 C6 C7 C11 1.3(4) . . . . ?
C11 C7 C8 C9 -0.4(4) . . . . ?
C6 C7 C8 C9 -178.9(3) . . . . ?
C7 C8 C9 C10 0.1(5) . . . . ?
C11 N2 C10 C9 -0.2(4) . . . . ?
Cu N2 C10 C9 173.2(2) . . . . ?
C11 N2 C10 C17 179.5(3) . . . . ?
Cu N2 C10 C17 -7.1(4) . . . . ?
C8 C9 C10 N2 0.2(5) . . . . ?
C8 C9 C10 C17 -179.5(3) . . . . ?
C10 N2 C11 C7 -0.1(4) . . . . ?
Cu N2 C11 C7 -175.0(2) . . . . ?
C10 N2 C11 C12 179.5(2) . . . . ?
Cu N2 C11 C12 4.6(3) . . . . ?
C8 C7 C11 N2 0.5(4) . . . . ?
C6 C7 C11 N2 179.0(3) . . . . ?
C8 C7 C11 C12 -179.1(3) . . . . ?
C6 C7 C11 C12 -0.6(4) . . . . ?
C1 N1 C12 C4 0.3(4) . . . . ?
Cu N1 C12 C4 175.8(2) . . . . ?
C1 N1 C12 C11 -178.5(3) . . . . ?
Cu N1 C12 C11 -3.0(3) . . . . ?
C3 C4 C12 N1 0.3(4) . . . . ?
C5 C4 C12 N1 -178.1(3) . . . . ?
C3 C4 C12 C11 179.1(3) . . . . ?
C5 C4 C12 C11 0.7(4) . . . . ?
N2 C11 C12 N1 -1.1(4) . . . . ?
C7 C11 C12 N1 178.5(2) . . . . ?
N2 C11 C12 C4 -180.0(2) . . . . ?
C7 C11 C12 C4 -0.3(5) . . . . ?
N1 C1 C13 C15 58.0(4) . . . . ?
C2 C1 C13 C15 -121.9(3) . . . . ?
N1 C1 C13 C14 177.4(2) . . . . ?
C2 C1 C13 C14 -2.5(4) . . . . ?
N1 C1 C13 C16 -63.8(4) . . . . ?
C2 C1 C13 C16 116.3(3) . . . . ?
N2 C10 C17 C19 -57.1(3) . . . . ?
C9 C10 C17 C19 122.6(3) . . . . ?
N2 C10 C17 C20 -176.0(2) . . . . ?
C9 C10 C17 C20 3.7(4) . . . . ?
N2 C10 C17 C18 65.3(4) . . . . ?
C9 C10 C17 C18 -115.0(3) . . . . ?
N2 Cu C21 O 148(15) . . . . ?
N1 Cu C21 O -21(15) . . . . ?
